data_1520763
loop_
_publ_author_name
'Oms, Olivier'
'Benali, Tarik'
'Marrot, J\'erome'
'Mialane, Pierre'
'Puget, Marin'
'Serier-Brault, H\'el\`ene'
'Deniard, Philippe'
'Dessapt, R\'emi'
'Dolbecq, Anne'

_publ_section_title
;
 Fully Oxidized and Mixed-Valent Polyoxomolybdates Structured by
 Bisphosphonates with Pendant Pyridine Groups: Synthesis, Structure and
 Photochromic Properties
;
_journal_issue 2
_journal_name_full Inorganics
_journal_page_first 279
_journal_paper_doi 10.3390/inorganics3020279
_journal_volume 3
_journal_year 2015
_chemical_formula_sum 'C20 H30 Mo6 N4 Na4 O48 P4'
_chemical_formula_weight 1885.96
_space_group_crystal_system triclinic
_space_group_IT_number 2
_space_group_name_Hall '-P 1'
_space_group_name_H-M_alt 'P -1'
_symmetry_space_group_name_Hall '-P 1'
_symmetry_space_group_name_H-M 'P -1'
_atom_sites_solution_hydrogens geom
_audit_creation_method SHELXL-2014/7
_cell_angle_alpha 103.992(2)
_cell_angle_beta 95.5616(16)
_cell_angle_gamma 103.4068(14)
_cell_formula_units_Z 2
_cell_length_a 9.0240(3)
_cell_length_b 19.4282(6)
_cell_length_c 21.1568(7)
_cell_measurement_reflns_used 9891
_cell_measurement_temperature 200(2)
_cell_measurement_theta_max 29.94
_cell_measurement_theta_min 2.32
_cell_volume 3454.8(2)
_computing_cell_refinement 'Bruker SAINT'
_computing_data_collection 'Bruker APEX2'
_computing_data_reduction 'Bruker SAINT'
_computing_molecular_graphics 'Bruker SHELXTL'
_computing_publication_material 'Bruker SHELXTL'
_computing_structure_refinement 'SHELXL-2014/7 (Sheldrick, 2014)'
_computing_structure_solution 'SHELXS-97 (Sheldrick 2008)'
_diffrn_ambient_temperature 200(2)
_diffrn_measured_fraction_theta_full 0.999
_diffrn_measured_fraction_theta_max 0.999
_diffrn_measurement_device_type 'Bruker APEX-II CCD'
_diffrn_measurement_method '\f and \w scans'
_diffrn_radiation_type MoK\a
_diffrn_radiation_wavelength 0.71073
_diffrn_reflns_av_R_equivalents 0.0301
_diffrn_reflns_av_unetI/netI 0.0217
_diffrn_reflns_laue_measured_fraction_full 0.999
_diffrn_reflns_laue_measured_fraction_max 0.999
_diffrn_reflns_limit_h_max 10
_diffrn_reflns_limit_h_min -10
_diffrn_reflns_limit_k_max 23
_diffrn_reflns_limit_k_min -23
_diffrn_reflns_limit_l_max 25
_diffrn_reflns_limit_l_min -25
_diffrn_reflns_number 70048
_diffrn_reflns_point_group_measured_fraction_full 0.999
_diffrn_reflns_point_group_measured_fraction_max 0.999
_diffrn_reflns_theta_full 25.025
_diffrn_reflns_theta_max 25.025
_diffrn_reflns_theta_min 1.005
_diffrn_source 'fine-focus sealed tube'
_exptl_absorpt_coefficient_mu 1.273
_exptl_absorpt_correction_T_max 0.7460
_exptl_absorpt_correction_T_min 0.6450
_exptl_absorpt_correction_type multi-scan
_exptl_absorpt_process_details 'SADABS (Sheldrick, V2.10)'
_exptl_crystal_colour colorless
_exptl_crystal_density_diffrn 1.813
_exptl_crystal_description parallelepiped
_exptl_crystal_F_000 1836
_exptl_crystal_size_max 0.350
_exptl_crystal_size_mid 0.200
_exptl_crystal_size_min 0.080
_refine_diff_density_max 3.186
_refine_diff_density_min -3.486
_refine_diff_density_rms 0.244
_refine_ls_extinction_method none
_refine_ls_goodness_of_fit_ref 1.023
_refine_ls_hydrogen_treatment constr
_refine_ls_matrix_type full
_refine_ls_number_parameters 865
_refine_ls_number_reflns 12208
_refine_ls_number_restraints 0
_refine_ls_restrained_S_all 1.023
_refine_ls_R_factor_all 0.0809
_refine_ls_R_factor_gt 0.0710
_refine_ls_shift/su_max 0.001
_refine_ls_shift/su_mean 0.000
_refine_ls_structure_factor_coef Fsqd
_refine_ls_weighting_details 'w=1/[\s^2^(Fo^2^)+(0.1110P)^2^+57.9125P] where P=(Fo^2^+2Fc^2^)/3'
_refine_ls_weighting_scheme calc
_refine_ls_wR_factor_gt 0.1960
_refine_ls_wR_factor_ref 0.2096
_reflns_Friedel_coverage 0.000
_reflns_number_gt 10696
_reflns_number_total 12208
_reflns_threshold_expression 'I > 2\s(I)'
_cod_data_source_file s1.cif
_cod_data_source_block NaMo6(Ale-4Py)2
_cod_database_code 1520763
_shelx_shelxl_version_number 2014/7
_shelx_space_group_comment
; 
The symmetry employed for this shelxl refinement is uniquely defined 
by the following loop, which should always be used as a source of 
symmetry information in preference to the above space-group names. 
They are only intended as comments. 
;
_shelx_estimated_absorpt_t_min 0.664
_shelx_estimated_absorpt_t_max 0.905
_exptl_absorpt_special_details 'Blessing, Acta Cryst. (1995) A51, 33-38'

loop_
_space_group_symop_operation_xyz
'x, y, z'
'-x, -y, -z'

loop_
_atom_site_label
_atom_site_type_symbol
_atom_site_fract_x
_atom_site_fract_y
_atom_site_fract_z
_atom_site_U_iso_or_equiv
_atom_site_adp_type
_atom_site_occupancy
_atom_site_site_symmetry_order
_atom_site_calc_flag
_atom_site_refinement_flags_posn
_atom_site_refinement_flags_adp
_atom_site_refinement_flags_occupancy
Mo1 Mo -0.28879(10) 0.73436(5) 0.05667(4) 0.0418(2) Uani 1 1 d . . .
Mo2 Mo 0.07343(9) 0.75018(4) 0.08610(4) 0.0343(2) Uani 1 1 d . . .
Mo3 Mo 0.18174(8) 0.77587(4) 0.26903(3) 0.02298(18) Uani 1 1 d . . .
Mo4 Mo 0.19824(7) 0.83307(3) 0.44452(3) 0.01742(17) Uani 1 1 d . . .
Mo5 Mo 0.27735(9) 0.81480(5) 0.61636(4) 0.0365(2) Uani 1 1 d . . .
Mo6 Mo 0.14789(9) 0.64440(5) 0.61026(5) 0.0398(2) Uani 1 1 d . . .
P1 P -0.1175(2) 0.83975(12) 0.20503(11) 0.0279(5) Uani 1 1 d . . .
P2 P -0.1816(3) 0.67648(12) 0.18215(11) 0.0313(5) Uani 1 1 d . . .
P3 P 0.2595(3) 0.67468(14) 0.47130(17) 0.0442(7) Uani 1 1 d . . .
P4 P -0.0435(2) 0.70025(10) 0.50033(10) 0.0197(4) Uani 1 1 d . . .
O1 O -0.4147(9) 0.6529(5) 0.0117(4) 0.065(3) Uani 1 1 d . . .
O2 O -0.3558(9) 0.7996(5) 0.0297(4) 0.058(2) Uani 1 1 d . . .
O3 O -0.1112(8) 0.7357(4) 0.0175(3) 0.0429(17) Uani 1 1 d . . .
O4 O -0.3687(7) 0.7437(4) 0.1400(3) 0.0385(16) Uani 1 1 d . . .
O5 O -0.1390(7) 0.6774(3) 0.1125(3) 0.0348(15) Uani 1 1 d . . .
O6 O -0.0842(7) 0.8220(3) 0.1329(3) 0.0321(14) Uani 1 1 d . . .
O7 O 0.1321(9) 0.6777(4) 0.0428(3) 0.0497(19) Uani 1 1 d . . .
O8 O 0.1840(9) 0.8245(4) 0.0668(4) 0.0488(19) Uani 1 1 d . . .
O9 O 0.1630(7) 0.7626(3) 0.1705(3) 0.0313(13) Uani 1 1 d . . .
O10 O 0.2680(7) 0.7071(3) 0.2696(3) 0.0346(14) Uani 1 1 d . . .
O11 O 0.3353(7) 0.8520(3) 0.2859(3) 0.0298(13) Uani 1 1 d . . .
O12 O 0.1192(6) 0.7900(3) 0.3528(3) 0.0252(12) Uani 1 1 d . . .
O13 O -0.0372(7) 0.6905(3) 0.2331(3) 0.0307(14) Uani 1 1 d . . .
O14 O 0.0251(6) 0.8476(3) 0.2541(3) 0.0249(12) Uani 1 1 d . . .
O15 O 0.3753(6) 0.8815(3) 0.4373(3) 0.0295(13) Uani 1 1 d . . .
O16 O 0.0977(6) 0.8986(3) 0.4588(3) 0.0239(12) Uani 1 1 d . . .
O17 O 0.2577(7) 0.8434(3) 0.5412(3) 0.0291(13) Uani 1 1 d . . .
O18 O 0.2739(7) 0.7354(3) 0.4371(4) 0.0370(16) Uani 1 1 d . . .
O19 O -0.0164(6) 0.7580(3) 0.4622(3) 0.0188(11) Uani 1 1 d . . .
O20 O 0.4705(9) 0.8487(6) 0.6461(5) 0.076(3) Uani 1 1 d . . .
O21 O 0.1935(9) 0.8721(4) 0.6676(3) 0.0448(17) Uani 1 1 d . . .
O22 O 0.2487(8) 0.7371(4) 0.6659(4) 0.0470(19) Uani 1 1 d . . .
O23 O 0.0408(6) 0.7315(3) 0.5735(3) 0.0273(12) Uani 1 1 d . . .
O24 O 0.3114(7) 0.7055(4) 0.5463(5) 0.055(2) Uani 1 1 d . . .
O25 O -0.0017(8) 0.6176(4) 0.6510(4) 0.0432(17) Uani 1 1 d . . .
O26 O 0.2733(9) 0.5933(5) 0.6250(5) 0.065(3) Uani 1 1 d . . .
O27 O 0.0570(8) 0.5926(3) 0.5209(4) 0.0417(17) Uani 1 1 d . . .
O28 O -0.1844(7) 0.9044(4) 0.2224(3) 0.0382(15) Uani 1 1 d . . .
O29 O -0.2987(8) 0.6069(4) 0.1800(3) 0.0442(18) Uani 1 1 d . . .
O30 O 0.3367(10) 0.6162(5) 0.4411(6) 0.076(3) Uani 1 1 d . . .
O31 O -0.2112(6) 0.6644(3) 0.4961(3) 0.0286(13) Uani 1 1 d . . .
C1 C -0.2649(10) 0.7550(5) 0.2005(4) 0.032(2) Uani 1 1 d . . .
C2 C -0.3582(10) 0.7577(5) 0.2575(4) 0.033(2) Uani 1 1 d . . .
H2A H -0.4247 0.7913 0.2552 0.040 Uiso 1 1 calc R U .
H2B H -0.4265 0.7080 0.2520 0.040 Uiso 1 1 calc R U .
C3 C -0.2581(9) 0.7834(5) 0.3254(4) 0.0289(18) Uani 1 1 d . . .
H3A H -0.1859 0.7522 0.3270 0.035 Uiso 1 1 calc R U .
H3B H -0.1961 0.8347 0.3329 0.035 Uiso 1 1 calc R U .
C4 C -0.3552(9) 0.7793(5) 0.3796(4) 0.0240(17) Uani 1 1 d . . .
H4A H -0.4458 0.7983 0.3711 0.029 Uiso 1 1 calc R U .
H4B H -0.3928 0.7276 0.3807 0.029 Uiso 1 1 calc R U .
N5 N -0.2587(7) 0.8245(3) 0.4443(3) 0.0190(13) Uani 1 1 d . . .
H5A H -0.1724 0.8085 0.4499 0.023 Uiso 1 1 calc R U .
H5B H -0.2280 0.8721 0.4430 0.023 Uiso 1 1 calc R U .
C6 C -0.3392(9) 0.8217(4) 0.5023(4) 0.0222(16) Uani 1 1 d . . .
H6A H -0.3329 0.7772 0.5164 0.027 Uiso 1 1 calc R U .
H6B H -0.4495 0.8190 0.4902 0.027 Uiso 1 1 calc R U .
C7 C -0.2641(9) 0.8896(4) 0.5581(4) 0.0190(15) Uani 1 1 d . . .
C8 C -0.1157(10) 0.9018(5) 0.5910(4) 0.0315(19) Uani 1 1 d . . .
H8 H -0.0598 0.8659 0.5795 0.038 Uiso 1 1 calc R U .
C9 C -0.0497(11) 0.9654(5) 0.6400(4) 0.037(2) Uani 1 1 d . . .
H9 H 0.0522 0.9743 0.6624 0.045 Uiso 1 1 calc R U .
N10 N -0.1315(10) 1.0152(4) 0.6559(4) 0.0347(18) Uani 1 1 d . . .
H10 H -0.0886 1.0560 0.6875 0.042 Uiso 1 1 calc R U .
C11 C -0.2728(12) 1.0054(5) 0.6262(5) 0.037(2) Uani 1 1 d . . .
H11 H -0.3259 1.0421 0.6393 0.044 Uiso 1 1 calc R U .
C12 C -0.3454(10) 0.9420(5) 0.5760(4) 0.0274(17) Uani 1 1 d . . .
H12 H -0.4475 0.9348 0.5545 0.033 Uiso 1 1 calc R U .
C13 C 0.0568(11) 0.6301(5) 0.4693(5) 0.036(2) Uani 1 1 d . . .
C14 C -0.0197(14) 0.5734(5) 0.4061(5) 0.045(3) Uani 1 1 d . . .
H14A H -0.1227 0.5472 0.4126 0.054 Uiso 1 1 calc R U .
H14B H 0.0415 0.5370 0.3970 0.054 Uiso 1 1 calc R U .
C15 C -0.0410(16) 0.6023(6) 0.3439(5) 0.053(3) Uani 1 1 d . . .
H15A H -0.1224 0.6289 0.3476 0.064 Uiso 1 1 calc R U .
H15B H 0.0564 0.6376 0.3424 0.064 Uiso 1 1 calc R U .
C16 C -0.0854(17) 0.5400(6) 0.2797(6) 0.060(3) Uani 1 1 d . . .
H16A H -0.0801 0.4931 0.2891 0.072 Uiso 1 1 calc R U .
H16B H -0.1925 0.5346 0.2593 0.072 Uiso 1 1 calc R U .
N17 N 0.0242(13) 0.5577(4) 0.2330(5) 0.055(3) Uani 1 1 d . . .
H17A H 0.0229 0.6024 0.2270 0.066 Uiso 1 1 calc R U .
H17B H 0.1216 0.5610 0.2518 0.066 Uiso 1 1 calc R U .
C18 C -0.0137(17) 0.5024(6) 0.1680(6) 0.062(4) Uani 1 1 d . . .
H18A H -0.1151 0.5027 0.1456 0.074 Uiso 1 1 calc R U .
H18B H -0.0235 0.4531 0.1749 0.074 Uiso 1 1 calc R U .
C19 C 0.1060(14) 0.5157(5) 0.1232(5) 0.044(3) Uani 1 1 d . . .
C20 C 0.2285(13) 0.5774(6) 0.1358(5) 0.046(3) Uani 1 1 d . . .
H20 H 0.2453 0.6152 0.1758 0.055 Uiso 1 1 calc R U .
C21 C 0.3250(14) 0.5840(6) 0.0911(5) 0.050(3) Uani 1 1 d . . .
H21 H 0.4103 0.6261 0.1002 0.060 Uiso 1 1 calc R U .
N22 N 0.3009(10) 0.5319(5) 0.0348(4) 0.044(2) Uani 1 1 d . . .
H22 H 0.3628 0.5378 0.0057 0.053 Uiso 1 1 calc R U .
C23 C 0.1864(15) 0.4713(6) 0.0210(6) 0.053(3) Uani 1 1 d . . .
H23 H 0.1738 0.4341 -0.0192 0.064 Uiso 1 1 calc R U .
C24 C 0.0863(15) 0.4622(6) 0.0647(5) 0.054(3) Uani 1 1 d . . .
H24 H 0.0031 0.4191 0.0546 0.064 Uiso 1 1 calc R U .
Na1 Na 0.4898(5) 0.5455(2) 0.5879(3) 0.0576(12) Uani 1 1 d . . .
Na2 Na 0.9603(14) 0.8558(6) 0.7604(6) 0.082(4) Uani 0.5 1 d . . P
Na3 Na 1.3350(19) 0.9339(8) 0.8642(7) 0.095(4) Uani 0.5 1 d . . P
Na4 Na 1.256(4) 0.721(2) 0.8583(9) 0.224(16) Uani 0.5 1 d . . P
O1W O 0.6856(7) 0.5116(3) 0.5199(4) 0.0399(16) Uani 1 1 d . . .
O2W O 0.5897(8) 0.6684(4) 0.5843(4) 0.0457(17) Uani 1 1 d . . .
O3W O 0.4229(9) 0.4232(4) 0.6055(4) 0.0489(18) Uani 1 1 d . . .
O4W O 0.4012(11) 0.5158(5) 0.9185(4) 0.072(3) Uani 1 1 d . . .
O5W O 0.7811(16) 0.9671(4) 0.4354(5) 0.090(4) Uani 1 1 d . . .
O6W O 0.6210(13) 0.9488(6) 0.2965(11) 0.147(8) Uani 1 1 d . . .
O7W O 0.2683(12) 0.5430(6) 0.3006(6) 0.083(3) Uani 1 1 d . . .
O8W O 0.5265(16) 0.5445(7) 0.2575(5) 0.111(5) Uani 1 1 d . . .
O9W O 0.6884(13) 0.5905(7) 0.6861(6) 0.036(3) Uani 0.5 1 d . . P
O10W O 0.5678(19) 0.5893(7) 0.8389(7) 0.049(4) Uani 0.5 1 d . . P
O11W O 0.8439(15) 0.7599(8) 0.6751(7) 0.046(3) Uani 0.5 1 d . . P
O12W O 0.7200(17) 0.8998(8) 0.7475(7) 0.046(3) Uani 0.5 1 d . . P
O13W O 0.850(2) 0.6858(8) 0.8805(6) 0.066(6) Uani 0.5 1 d . . P
O14W O 0.4834(18) 0.8665(13) 0.1530(7) 0.080(7) Uani 0.5 1 d . . P
O15W O 0.278(2) 0.9509(9) 0.2012(9) 0.067(5) Uani 0.5 1 d . . P
O16W O 1.625(3) 0.795(2) 0.8115(14) 0.109(13) Uani 0.5 1 d . . P
O17W O 0.547(4) 0.0324(10) 0.2169(10) 0.125(12) Uani 0.5 1 d . . P
O18W O 0.906(3) 0.0177(10) 0.1722(10) 0.092(8) Uani 0.5 1 d . . P
O19W O 1.367(2) 0.6779(12) 0.8367(9) 0.068(5) Uani 0.5 1 d . . P
O20W O 1.600(2) 0.8430(19) 0.8270(11) 0.085(9) Uani 0.5 1 d . . P
O21W O -0.056(3) 0.8832(13) -0.0161(10) 0.089(7) Uani 0.5 1 d . . P
O22W O 1.270(3) 0.6553(17) 0.9319(11) 0.109(9) Uani 0.5 1 d . . P
O23W O 0.516(3) 0.9449(14) 0.0673(13) 0.099(7) Uani 0.5 1 d . . P
O24W O 1.517(2) 0.7116(15) 0.7399(13) 0.111(10) Uani 0.5 1 d . . P
O25W O 1.173(3) 0.8145(11) 0.7962(11) 0.031(6) Uani 0.25 1 d . . P
O26W O 1.064(3) 0.6640(13) 0.7995(10) 0.106(9) Uani 0.5 1 d . . P
O27W O 0.218(3) 0.9789(13) 0.1406(14) 0.040(7) Uani 0.25 1 d . . P

loop_
_atom_site_aniso_label
_atom_site_aniso_U_11
_atom_site_aniso_U_22
_atom_site_aniso_U_33
_atom_site_aniso_U_23
_atom_site_aniso_U_13
_atom_site_aniso_U_12
Mo1 0.0342(5) 0.0535(5) 0.0190(4) -0.0025(4) 0.0040(3) -0.0119(4)
Mo2 0.0360(4) 0.0327(4) 0.0249(4) 0.0000(3) 0.0157(3) -0.0051(3)
Mo3 0.0215(4) 0.0168(3) 0.0253(4) -0.0017(3) 0.0105(3) -0.0003(3)
Mo4 0.0139(3) 0.0138(3) 0.0255(4) 0.0066(3) 0.0035(2) 0.0040(2)
Mo5 0.0223(4) 0.0432(5) 0.0424(5) 0.0306(4) -0.0098(3) -0.0081(3)
Mo6 0.0245(4) 0.0429(5) 0.0705(6) 0.0437(5) 0.0151(4) 0.0120(3)
P1 0.0229(10) 0.0278(11) 0.0224(11) -0.0028(9) 0.0029(8) -0.0033(9)
P2 0.0320(12) 0.0255(11) 0.0205(11) -0.0072(8) 0.0126(9) -0.0127(9)
P3 0.0337(13) 0.0379(14) 0.091(2) 0.0452(15) 0.0386(14) 0.0263(11)
P4 0.0145(9) 0.0165(9) 0.0292(11) 0.0067(8) 0.0085(8) 0.0040(7)
O1 0.051(5) 0.076(6) 0.030(4) -0.013(4) 0.010(3) -0.027(4)
O2 0.049(5) 0.084(6) 0.039(4) 0.023(4) 0.002(3) 0.007(4)
O3 0.042(4) 0.050(4) 0.022(3) 0.000(3) 0.011(3) -0.008(3)
O4 0.027(3) 0.052(4) 0.021(3) -0.003(3) 0.003(2) -0.008(3)
O5 0.038(3) 0.030(3) 0.019(3) -0.009(2) 0.014(3) -0.012(3)
O6 0.029(3) 0.035(3) 0.023(3) 0.001(3) 0.007(2) -0.004(3)
O7 0.051(4) 0.053(4) 0.029(4) -0.009(3) 0.015(3) 0.003(4)
O8 0.048(4) 0.048(4) 0.042(4) 0.015(3) 0.017(3) -0.010(3)
O9 0.028(3) 0.031(3) 0.029(3) 0.002(3) 0.012(2) -0.001(2)
O10 0.037(3) 0.023(3) 0.041(4) 0.001(3) 0.017(3) 0.008(3)
O11 0.025(3) 0.023(3) 0.034(3) -0.002(2) 0.009(2) -0.002(2)
O12 0.021(3) 0.019(3) 0.031(3) 0.000(2) 0.010(2) 0.001(2)
O13 0.036(3) 0.020(3) 0.027(3) -0.003(2) 0.016(3) -0.004(2)
O14 0.024(3) 0.019(3) 0.023(3) -0.003(2) 0.003(2) -0.002(2)
O15 0.020(3) 0.027(3) 0.044(4) 0.019(3) 0.001(2) 0.000(2)
O16 0.029(3) 0.019(3) 0.026(3) 0.006(2) 0.004(2) 0.011(2)
O17 0.024(3) 0.028(3) 0.036(3) 0.019(3) -0.003(2) 0.000(2)
O18 0.026(3) 0.030(3) 0.074(5) 0.031(3) 0.028(3) 0.017(3)
O19 0.014(2) 0.017(3) 0.026(3) 0.004(2) 0.005(2) 0.005(2)
O20 0.029(4) 0.103(7) 0.095(7) 0.081(6) -0.026(4) -0.023(4)
O21 0.055(4) 0.039(4) 0.032(4) 0.012(3) -0.004(3) -0.001(3)
O22 0.029(3) 0.055(4) 0.059(5) 0.042(4) -0.010(3) -0.006(3)
O23 0.020(3) 0.027(3) 0.035(3) 0.014(3) 0.003(2) 0.002(2)
O24 0.017(3) 0.056(5) 0.124(8) 0.069(5) 0.025(4) 0.019(3)
O25 0.032(3) 0.049(4) 0.060(5) 0.034(4) 0.015(3) 0.008(3)
O26 0.041(4) 0.073(6) 0.118(8) 0.074(6) 0.029(5) 0.030(4)
O27 0.042(4) 0.029(3) 0.072(5) 0.033(3) 0.028(4) 0.016(3)
O28 0.033(3) 0.035(3) 0.043(4) 0.004(3) 0.005(3) 0.010(3)
O29 0.051(4) 0.031(3) 0.028(3) -0.007(3) 0.015(3) -0.021(3)
O30 0.068(6) 0.058(5) 0.159(10) 0.074(6) 0.080(6) 0.052(5)
O31 0.019(3) 0.031(3) 0.030(3) 0.003(2) 0.009(2) -0.001(2)
C1 0.021(4) 0.040(5) 0.017(4) -0.010(4) 0.002(3) -0.011(4)
C2 0.019(4) 0.046(5) 0.020(4) -0.005(4) 0.004(3) -0.005(4)
C3 0.019(4) 0.040(5) 0.021(4) -0.002(4) 0.006(3) 0.004(3)
C4 0.017(4) 0.029(4) 0.017(4) -0.005(3) 0.000(3) 0.001(3)
N5 0.017(3) 0.020(3) 0.017(3) 0.000(2) 0.001(2) 0.004(2)
C6 0.022(4) 0.019(4) 0.022(4) 0.002(3) 0.004(3) 0.004(3)
C7 0.021(4) 0.017(4) 0.017(4) 0.003(3) 0.006(3) 0.002(3)
C8 0.024(4) 0.030(4) 0.034(5) -0.001(4) -0.002(4) 0.006(3)
C9 0.032(5) 0.042(5) 0.026(5) 0.002(4) -0.003(4) -0.004(4)
N10 0.051(5) 0.020(4) 0.020(4) -0.004(3) 0.005(3) -0.007(3)
C11 0.056(6) 0.020(4) 0.032(5) 0.000(4) 0.017(4) 0.010(4)
C12 0.032(4) 0.025(4) 0.024(4) 0.004(3) 0.007(3) 0.007(3)
C13 0.037(5) 0.022(4) 0.070(7) 0.028(4) 0.037(5) 0.018(4)
C14 0.068(7) 0.018(4) 0.061(7) 0.012(4) 0.044(6) 0.016(4)
C15 0.091(9) 0.028(5) 0.042(6) 0.009(4) 0.030(6) 0.012(5)
C16 0.091(9) 0.034(6) 0.050(7) 0.003(5) 0.038(7) 0.002(6)
N17 0.090(8) 0.022(4) 0.048(5) 0.001(4) 0.034(5) 0.004(4)
C18 0.091(10) 0.029(5) 0.051(7) -0.007(5) 0.038(7) -0.002(6)
C19 0.069(7) 0.024(5) 0.038(5) 0.001(4) 0.020(5) 0.011(5)
C20 0.059(7) 0.035(5) 0.037(5) -0.003(4) 0.019(5) 0.008(5)
C21 0.055(7) 0.040(6) 0.044(6) -0.004(5) 0.017(5) 0.004(5)
N22 0.047(5) 0.046(5) 0.034(4) 0.002(4) 0.013(4) 0.012(4)
C23 0.067(8) 0.044(6) 0.040(6) -0.006(5) 0.017(5) 0.012(6)
C24 0.071(8) 0.030(5) 0.044(6) -0.009(5) 0.022(6) -0.001(5)
Na1 0.046(2) 0.041(2) 0.090(4) 0.021(2) 0.022(2) 0.0120(19)
Na2 0.072(7) 0.065(7) 0.095(8) 0.042(6) -0.034(6) -0.007(5)
Na3 0.121(11) 0.089(9) 0.074(8) 0.024(7) 0.001(7) 0.026(8)
Na4 0.35(4) 0.34(4) 0.071(11) 0.080(17) 0.049(17) 0.23(4)
O1W 0.034(4) 0.029(3) 0.062(5) 0.022(3) 0.007(3) 0.008(3)
O2W 0.040(4) 0.047(4) 0.050(4) 0.013(3) 0.019(3) 0.006(3)
O3W 0.050(4) 0.049(4) 0.040(4) 0.006(3) 0.014(3) 0.000(3)
O4W 0.080(6) 0.056(5) 0.042(4) -0.025(4) 0.029(4) -0.022(4)
O5W 0.175(12) 0.024(4) 0.063(6) 0.006(4) 0.052(7) 0.005(5)
O6W 0.059(7) 0.069(7) 0.35(2) 0.084(11) 0.099(11) 0.031(6)
O7W 0.073(7) 0.084(7) 0.106(8) 0.030(6) 0.022(6) 0.042(6)
O8W 0.135(10) 0.100(8) 0.051(6) 0.013(6) 0.029(6) -0.056(8)
O9W 0.018(6) 0.041(7) 0.042(7) 0.024(6) -0.006(5) -0.017(5)
O10W 0.071(10) 0.029(7) 0.037(7) 0.016(6) 0.019(7) -0.016(7)
O11W 0.030(7) 0.058(9) 0.036(7) 0.000(7) 0.008(6) -0.001(6)
O12W 0.045(8) 0.048(8) 0.041(8) 0.021(7) -0.007(6) 0.003(7)
O13W 0.117(14) 0.040(8) 0.004(5) 0.000(5) 0.001(7) -0.039(9)
O14W 0.045(9) 0.17(2) 0.022(7) -0.021(9) -0.021(6) 0.076(12)
O15W 0.085(13) 0.040(9) 0.071(12) 0.016(8) 0.024(10) -0.002(8)
O16W 0.059(14) 0.21(4) 0.060(15) 0.02(2) 0.009(11) 0.05(2)
O17W 0.24(3) 0.042(10) 0.050(11) -0.009(9) -0.080(16) 0.021(14)
O18W 0.19(2) 0.058(11) 0.068(12) 0.049(10) 0.075(15) 0.055(14)
O19W 0.060(11) 0.094(14) 0.072(12) 0.036(11) 0.024(9) 0.045(10)
O20W 0.033(11) 0.17(3) 0.051(13) 0.064(17) -0.006(9) -0.007(13)
O21W 0.085(15) 0.104(17) 0.067(13) 0.045(12) 0.004(11) -0.016(12)
O22W 0.14(2) 0.18(3) 0.067(13) 0.069(16) 0.076(15) 0.09(2)
O23W 0.096(17) 0.098(17) 0.099(18) 0.017(14) 0.004(14) 0.034(14)
O24W 0.051(11) 0.14(2) 0.13(2) 0.094(17) -0.056(12) -0.031(12)
O25W 0.066(17) 0.012(10) 0.017(11) 0.009(9) 0.002(11) 0.006(11)
O26W 0.15(2) 0.086(16) 0.050(12) 0.003(11) -0.011(13) -0.006(15)
O27W 0.032(13) 0.019(12) 0.053(17) -0.006(11) -0.016(12) 0.004(10)

loop_
_atom_type_symbol
_atom_type_description
_atom_type_scat_dispersion_real
_atom_type_scat_dispersion_imag
_atom_type_scat_source
C C 0.0033 0.0016 'International Tables Vol C Tables 4.2.6.8 and 6.1.1.4'
H H 0.0000 0.0000 'International Tables Vol C Tables 4.2.6.8 and 6.1.1.4'
N N 0.0061 0.0033 'International Tables Vol C Tables 4.2.6.8 and 6.1.1.4'
O O 0.0106 0.0060 'International Tables Vol C Tables 4.2.6.8 and 6.1.1.4'
P P 0.1023 0.0942 'International Tables Vol C Tables 4.2.6.8 and 6.1.1.4'
Mo Mo -1.6832 0.6857 'International Tables Vol C Tables 4.2.6.8 and 6.1.1.4'
Na Na 0.0362 0.0249 'International Tables Vol C Tables 4.2.6.8 and 6.1.1.4'

loop_
_geom_angle_atom_site_label_1
_geom_angle_atom_site_label_2
_geom_angle_atom_site_label_3
_geom_angle
_geom_angle_site_symmetry_1
_geom_angle_site_symmetry_3
O1 Mo1 O2 104.0(5) . .
O1 Mo1 O3 103.2(3) . .
O2 Mo1 O3 101.4(4) . .
O1 Mo1 O4 98.9(3) . .
O2 Mo1 O4 99.5(4) . .
O3 Mo1 O4 144.7(3) . .
O1 Mo1 O5 93.6(4) . .
O2 Mo1 O5 162.4(3) . .
O3 Mo1 O5 73.3(3) . .
O4 Mo1 O5 78.2(3) . .
O1 Mo1 O6 162.5(4) . .
O2 Mo1 O6 93.5(3) . .
O3 Mo1 O6 73.5(2) . .
O4 Mo1 O6 77.1(2) . .
O5 Mo1 O6 68.9(2) . .
O1 Mo1 Mo2 121.2(3) . .
O2 Mo1 Mo2 120.6(3) . .
O3 Mo1 Mo2 36.3(2) . .
O4 Mo1 Mo2 108.35(19) . .
O5 Mo1 Mo2 46.10(14) . .
O6 Mo1 Mo2 46.91(16) . .
O7 Mo2 O8 103.6(4) . .
O7 Mo2 O9 102.5(3) . .
O8 Mo2 O9 101.8(3) . .
O7 Mo2 O3 94.9(3) . .
O8 Mo2 O3 95.0(3) . .
O9 Mo2 O3 152.1(3) . .
O7 Mo2 O5 94.5(3) . .
O8 Mo2 O5 158.4(3) . .
O9 Mo2 O5 85.3(2) . .
O3 Mo2 O5 71.6(3) . .
O7 Mo2 O6 161.5(3) . .
O8 Mo2 O6 90.2(3) . .
O9 Mo2 O6 86.2(2) . .
O3 Mo2 O6 71.5(2) . .
O5 Mo2 O6 69.7(2) . .
O7 Mo2 Mo1 114.9(3) . .
O8 Mo2 Mo1 113.3(3) . .
O9 Mo2 Mo1 118.80(19) . .
O3 Mo2 Mo1 33.30(18) . .
O5 Mo2 Mo1 46.91(19) . .
O6 Mo2 Mo1 47.29(14) . .
O10 Mo3 O11 102.9(3) . .
O10 Mo3 O12 100.3(3) . .
O11 Mo3 O12 99.1(3) . .
O10 Mo3 O9 95.6(3) . .
O11 Mo3 O9 92.7(3) . .
O12 Mo3 O9 157.5(3) . .
O10 Mo3 O13 87.3(3) . .
O11 Mo3 O13 167.4(3) . .
O12 Mo3 O13 86.1(2) . .
O9 Mo3 O13 78.7(2) . .
O10 Mo3 O14 167.7(3) . .
O11 Mo3 O14 88.4(2) . .
O12 Mo3 O14 82.7(2) . .
O9 Mo3 O14 78.6(2) . .
O13 Mo3 O14 80.9(2) . .
O15 Mo4 O16 103.0(3) . .
O15 Mo4 O12 98.3(3) . .
O16 Mo4 O12 98.1(3) . .
O15 Mo4 O17 93.8(3) . .
O16 Mo4 O17 93.5(3) . .
O12 Mo4 O17 161.0(2) . .
O15 Mo4 O18 91.8(3) . .
O16 Mo4 O18 164.5(2) . .
O12 Mo4 O18 84.1(3) . .
O17 Mo4 O18 80.8(3) . .
O15 Mo4 O19 170.6(2) . .
O16 Mo4 O19 84.7(2) . .
O12 Mo4 O19 85.9(2) . .
O17 Mo4 O19 80.2(2) . .
O18 Mo4 O19 80.2(2) . .
O20 Mo5 O21 104.1(5) . .
O20 Mo5 O17 103.0(3) . .
O21 Mo5 O17 101.9(3) . .
O20 Mo5 O22 93.8(3) . .
O21 Mo5 O22 95.4(3) . .
O17 Mo5 O22 151.9(3) . .
O20 Mo5 O23 160.0(4) . .
O21 Mo5 O23 91.1(3) . .
O17 Mo5 O23 86.1(2) . .
O22 Mo5 O23 71.6(2) . .
O20 Mo5 O24 92.7(4) . .
O21 Mo5 O24 159.8(3) . .
O17 Mo5 O24 84.7(3) . .
O22 Mo5 O24 72.1(3) . .
O23 Mo5 O24 70.1(2) . .
O20 Mo5 Mo6 113.2(3) . .
O21 Mo5 Mo6 113.5(2) . .
O17 Mo5 Mo6 119.30(19) . .
O22 Mo5 Mo6 32.6(2) . .
O23 Mo5 Mo6 47.65(14) . .
O24 Mo5 Mo6 48.11(16) . .
O25 Mo6 O26 104.2(3) . .
O25 Mo6 O22 101.3(4) . .
O26 Mo6 O22 102.0(4) . .
O25 Mo6 O27 100.9(3) . .
O26 Mo6 O27 100.3(4) . .
O22 Mo6 O27 143.4(3) . .
O25 Mo6 O23 94.3(3) . .
O26 Mo6 O23 161.5(3) . .
O22 Mo6 O23 72.4(2) . .
O27 Mo6 O23 77.2(2) . .
O25 Mo6 O24 162.9(3) . .
O26 Mo6 O24 92.9(3) . .
O22 Mo6 O24 74.1(3) . .
O27 Mo6 O24 76.1(3) . .
O23 Mo6 O24 68.6(2) . .
O25 Mo6 Mo5 120.1(3) . .
O26 Mo6 Mo5 120.3(3) . .
O22 Mo6 Mo5 35.8(2) . .
O27 Mo6 Mo5 107.64(18) . .
O23 Mo6 Mo5 45.75(14) . .
O24 Mo6 Mo5 47.5(2) . .
O28 P1 O14 112.4(3) . .
O28 P1 O6 113.1(4) . .
O14 P1 O6 111.1(3) . .
O28 P1 C1 109.6(4) . .
O14 P1 C1 110.0(4) . .
O6 P1 C1 99.8(3) . .
O29 P2 O13 111.6(4) . .
O29 P2 O5 111.8(3) . .
O13 P2 O5 111.4(3) . .
O29 P2 C1 110.7(4) . .
O13 P2 C1 109.8(3) . .
O5 P2 C1 101.0(4) . .
O30 P3 O18 113.2(4) . .
O30 P3 O24 112.6(5) . .
O18 P3 O24 111.7(4) . .
O30 P3 C13 108.2(5) . .
O18 P3 C13 110.5(4) . .
O24 P3 C13 99.7(4) . .
O31 P4 O19 112.5(3) . .
O31 P4 O23 111.8(3) . .
O19 P4 O23 112.0(3) . .
O31 P4 C13 109.7(4) . .
O19 P4 C13 109.6(3) . .
O23 P4 C13 100.5(4) . .
Mo1 O3 Mo2 110.4(3) . .
C1 O4 Mo1 119.6(5) . .
P2 O5 Mo2 128.7(3) . .
P2 O5 Mo1 112.5(4) . .
Mo2 O5 Mo1 87.0(2) . .
P1 O6 Mo2 128.6(4) . .
P1 O6 Mo1 113.8(3) . .
Mo2 O6 Mo1 85.8(2) . .
Mo2 O9 Mo3 158.8(3) . .
Mo3 O12 Mo4 141.6(3) . .
P2 O13 Mo3 136.4(4) . .
P1 O14 Mo3 135.5(3) . .
Mo5 O17 Mo4 157.8(3) . .
P3 O18 Mo4 137.9(4) . .
P4 O19 Mo4 133.5(3) . .
Mo6 O22 Mo5 111.6(4) . .
P4 O23 Mo5 129.6(3) . .
P4 O23 Mo6 112.0(3) . .
Mo5 O23 Mo6 86.60(19) . .
P3 O24 Mo5 127.8(3) . .
P3 O24 Mo6 114.0(4) . .
Mo5 O24 Mo6 84.4(3) . .
Mo6 O26 Na1 145.3(5) . .
C13 O27 Mo6 121.5(6) . .
O4 C1 C2 108.7(7) . .
O4 C1 P2 103.0(5) . .
C2 C1 P2 114.3(7) . .
O4 C1 P1 103.4(6) . .
C2 C1 P1 116.2(6) . .
P2 C1 P1 109.7(4) . .
C3 C2 C1 113.5(7) . .
C3 C2 H2A 108.9 . .
C1 C2 H2A 108.9 . .
C3 C2 H2B 108.9 . .
C1 C2 H2B 108.9 . .
H2A C2 H2B 107.7 . .
C4 C3 C2 111.5(7) . .
C4 C3 H3A 109.3 . .
C2 C3 H3A 109.3 . .
C4 C3 H3B 109.3 . .
C2 C3 H3B 109.3 . .
H3A C3 H3B 108.0 . .
N5 C4 C3 108.9(6) . .
N5 C4 H4A 109.9 . .
C3 C4 H4A 109.9 . .
N5 C4 H4B 109.9 . .
C3 C4 H4B 109.9 . .
H4A C4 H4B 108.3 . .
C6 N5 C4 114.1(6) . .
C6 N5 H5A 108.7 . .
C4 N5 H5A 108.7 . .
C6 N5 H5B 108.7 . .
C4 N5 H5B 108.7 . .
H5A N5 H5B 107.6 . .
N5 C6 C7 109.3(6) . .
N5 C6 H6A 109.8 . .
C7 C6 H6A 109.8 . .
N5 C6 H6B 109.8 . .
C7 C6 H6B 109.8 . .
H6A C6 H6B 108.3 . .
C8 C7 C12 119.4(7) . .
C8 C7 C6 121.9(7) . .
C12 C7 C6 118.7(7) . .
C9 C8 C7 120.1(8) . .
C9 C8 H8 120.0 . .
C7 C8 H8 120.0 . .
N10 C9 C8 119.1(9) . .
N10 C9 H9 120.5 . .
C8 C9 H9 120.5 . .
C11 N10 C9 122.7(8) . .
C11 N10 H10 118.7 . .
C9 N10 H10 118.7 . .
N10 C11 C12 120.8(8) . .
N10 C11 H11 119.6 . .
C12 C11 H11 119.6 . .
C7 C12 C11 118.0(8) . .
C7 C12 H12 121.0 . .
C11 C12 H12 121.0 . .
O27 C13 C14 107.3(7) . .
O27 C13 P3 105.0(7) . .
C14 C13 P3 114.7(7) . .
O27 C13 P4 102.6(6) . .
C14 C13 P4 116.6(7) . .
P3 C13 P4 109.4(5) . .
C13 C14 C15 116.2(8) . .
C13 C14 H14A 108.2 . .
C15 C14 H14A 108.2 . .
C13 C14 H14B 108.2 . .
C15 C14 H14B 108.2 . .
H14A C14 H14B 107.4 . .
C16 C15 C14 112.3(9) . .
C16 C15 H15A 109.1 . .
C14 C15 H15A 109.1 . .
C16 C15 H15B 109.1 . .
C14 C15 H15B 109.1 . .
H15A C15 H15B 107.9 . .
N17 C16 C15 109.1(9) . .
N17 C16 H16A 109.9 . .
C15 C16 H16A 109.9 . .
N17 C16 H16B 109.9 . .
C15 C16 H16B 109.9 . .
H16A C16 H16B 108.3 . .
C18 N17 C16 113.3(9) . .
C18 N17 H17A 108.9 . .
C16 N17 H17A 108.9 . .
C18 N17 H17B 108.9 . .
C16 N17 H17B 108.9 . .
H17A N17 H17B 107.7 . .
N17 C18 C19 113.5(10) . .
N17 C18 H18A 108.9 . .
C19 C18 H18A 108.9 . .
N17 C18 H18B 108.9 . .
C19 C18 H18B 108.9 . .
H18A C18 H18B 107.7 . .
C24 C19 C20 118.1(10) . .
C24 C19 C18 116.5(10) . .
C20 C19 C18 125.4(9) . .
C21 C20 C19 120.0(9) . .
C21 C20 H20 120.0 . .
C19 C20 H20 120.0 . .
N22 C21 C20 120.3(10) . .
N22 C21 H21 119.9 . .
C20 C21 H21 119.9 . .
C21 N22 C23 121.9(10) . .
C21 N22 H22 119.1 . .
C23 N22 H22 119.1 . .
N22 C23 C24 119.8(10) . .
N22 C23 H23 120.1 . .
C24 C23 H23 120.1 . .
C23 C24 C19 119.9(11) . .
C23 C24 H24 120.0 . .
C19 C24 H24 120.0 . .
O2W Na1 O3W 170.8(4) . .
O2W Na1 O9W 79.9(4) . .
O3W Na1 O9W 91.0(4) . .
O2W Na1 O26 82.5(3) . .
O3W Na1 O26 101.5(3) . .
O9W Na1 O26 103.7(5) . .
O2W Na1 O1W 87.6(3) . .
O3W Na1 O1W 90.7(3) . .
O9W Na1 O1W 89.6(4) . .
O26 Na1 O1W 161.7(3) . .
O2W Na1 O1W 102.8(3) . 2_666
O3W Na1 O1W 86.0(3) . 2_666
O9W Na1 O1W 171.1(4) . 2_666
O26 Na1 O1W 85.1(3) . 2_666
O1W Na1 O1W 82.1(3) . 2_666
O2W Na1 Na1 96.8(3) . 2_666
O3W Na1 Na1 87.8(2) . 2_666
O9W Na1 Na1 130.6(4) . 2_666
O26 Na1 Na1 124.9(3) . 2_666
O1W Na1 Na1 41.07(19) . 2_666
O1W Na1 Na1 41.04(19) 2_666 2_666
O11W Na2 O25W 99.3(8) . .
O11W Na2 O18W 162.1(8) . 2_766
O25W Na2 O18W 89.7(9) . 2_766
O11W Na2 O12W 87.0(6) . .
O25W Na2 O12W 167.3(9) . .
O18W Na2 O12W 87.4(8) 2_766 .
O11W Na2 Na3 138.7(7) . .
O25W Na2 Na3 42.1(6) . .
O18W Na2 Na3 47.7(7) 2_766 .
O12W Na2 Na3 134.0(6) . .
O17W Na3 O23W 84.5(9) 2_766 2_776
O17W Na3 O25W 96.7(9) 2_766 .
O23W Na3 O25W 176.9(12) 2_776 .
O17W Na3 O18W 90.4(9) 2_766 2_766
O23W Na3 O18W 93.7(9) 2_776 2_766
O25W Na3 O18W 83.5(9) . 2_766
O17W Na3 Na2 93.9(8) 2_766 .
O23W Na3 Na2 136.8(8) 2_776 .
O25W Na3 Na2 40.4(7) . .
O18W Na3 Na2 43.1(6) 2_766 .
O17W Na3 Na4 115.8(8) 2_766 .
O23W Na3 Na4 140.7(8) 2_776 .
O25W Na3 Na4 40.9(7) . .
O18W Na3 Na4 117.8(8) 2_766 .
Na2 Na3 Na4 78.0(6) . .
O19W Na4 O26W 103(2) . .
O19W Na4 O22W 75.7(13) . .
O26W Na4 O22W 102(2) . .
O19W Na4 O25W 123.8(16) . .
O26W Na4 O25W 75.0(12) . .
O22W Na4 O25W 160.5(14) . .
O19W Na4 Na3 122(2) . .
O26W Na4 Na3 110.5(12) . .
O22W Na4 Na3 136.5(13) . .
O25W Na4 Na3 36.7(7) . .
Na1 O1W Na1 97.9(3) . 2_666
Na2 O18W Na3 89.3(7) 2_766 2_766
Na2 O25W Na3 97.5(9) . .
Na2 O25W Na4 143.9(14) . .
Na3 O25W Na4 102.3(12) . .

loop_
_geom_bond_atom_site_label_1
_geom_bond_atom_site_label_2
_geom_bond_distance
_geom_bond_site_symmetry_2
Mo1 O1 1.711(7) .
Mo1 O2 1.713(9) .
Mo1 O3 1.872(7) .
Mo1 O4 1.952(6) .
Mo1 O5 2.337(8) .
Mo1 O6 2.355(6) .
Mo1 Mo2 3.1958(12) .
Mo2 O7 1.709(7) .
Mo2 O8 1.716(7) .
Mo2 O9 1.821(6) .
Mo2 O3 2.020(7) .
Mo2 O5 2.306(6) .
Mo2 O6 2.340(6) .
Mo3 O10 1.697(6) .
Mo3 O11 1.712(6) .
Mo3 O12 1.889(6) .
Mo3 O9 2.024(6) .
Mo3 O13 2.194(6) .
Mo3 O14 2.254(6) .
Mo4 O15 1.697(6) .
Mo4 O16 1.714(5) .
Mo4 O12 1.909(6) .
Mo4 O17 2.013(6) .
Mo4 O18 2.137(6) .
Mo4 O19 2.261(5) .
Mo5 O20 1.710(7) .
Mo5 O21 1.718(8) .
Mo5 O17 1.812(6) .
Mo5 O22 2.020(6) .
Mo5 O23 2.304(6) .
Mo5 O24 2.380(9) .
Mo5 Mo6 3.2113(11) .
Mo6 O25 1.719(6) .
Mo6 O26 1.722(7) .
Mo6 O22 1.861(8) .
Mo6 O27 1.913(8) .
Mo6 O23 2.378(6) .
Mo6 O24 2.402(7) .
P1 O28 1.499(7) .
P1 O14 1.527(6) .
P1 O6 1.555(6) .
P1 C1 1.836(9) .
P2 O29 1.498(6) .
P2 O13 1.534(7) .
P2 O5 1.562(6) .
P2 C1 1.829(10) .
P3 O30 1.511(8) .
P3 O18 1.515(6) .
P3 O24 1.537(10) .
P3 C13 1.824(9) .
P4 O31 1.496(6) .
P4 O19 1.522(6) .
P4 O23 1.564(6) .
P4 C13 1.833(8) .
O4 C1 1.450(11) .
O26 Na1 2.466(9) .
O27 C13 1.452(11) .
C1 C2 1.534(11) .
C2 C3 1.523(11) .
C2 H2A 0.9900 .
C2 H2B 0.9900 .
C3 C4 1.515(11) .
C3 H3A 0.9900 .
C3 H3B 0.9900 .
C4 N5 1.494(9) .
C4 H4A 0.9900 .
C4 H4B 0.9900 .
N5 C6 1.491(10) .
N5 H5A 0.9100 .
N5 H5B 0.9100 .
C6 C7 1.507(10) .
C6 H6A 0.9900 .
C6 H6B 0.9900 .
C7 C8 1.388(12) .
C7 C12 1.392(11) .
C8 C9 1.370(13) .
C8 H8 0.9500 .
C9 N10 1.348(13) .
C9 H9 0.9500 .
N10 C11 1.316(14) .
N10 H10 0.8800 .
C11 C12 1.391(12) .
C11 H11 0.9500 .
C12 H12 0.9500 .
C13 C14 1.494(16) .
C14 C15 1.563(15) .
C14 H14A 0.9900 .
C14 H14B 0.9900 .
C15 C16 1.532(15) .
C15 H15A 0.9900 .
C15 H15B 0.9900 .
C16 N17 1.504(14) .
C16 H16A 0.9900 .
C16 H16B 0.9900 .
N17 C18 1.479(13) .
N17 H17A 0.9100 .
N17 H17B 0.9100 .
C18 C19 1.524(15) .
C18 H18A 0.9900 .
C18 H18B 0.9900 .
C19 C24 1.376(14) .
C19 C20 1.380(15) .
C20 C21 1.355(15) .
C20 H20 0.9500 .
C21 N22 1.324(13) .
C21 H21 0.9500 .
N22 C23 1.324(15) .
N22 H22 0.8800 .
C23 C24 1.367(16) .
C23 H23 0.9500 .
C24 H24 0.9500 .
Na1 O2W 2.372(9) .
Na1 O3W 2.441(9) .
Na1 O9W 2.442(13) .
Na1 O1W 2.489(8) .
Na1 O1W 2.491(9) 2_666
Na1 Na1 3.756(11) 2_666
Na2 O11W 2.220(18) .
Na2 O25W 2.37(3) .
Na2 O18W 2.48(3) 2_766
Na2 O12W 2.52(2) .
Na2 Na3 3.624(18) .
Na3 O17W 2.25(3) 2_766
Na3 O23W 2.44(3) 2_776
Na3 O25W 2.45(3) .
Na3 O18W 2.68(3) 2_766
Na3 Na4 4.00(4) .
Na4 O19W 1.48(3) .
Na4 O26W 1.95(4) .
Na4 O22W 2.25(3) .
Na4 O25W 2.68(3) .
O1W Na1 2.491(9) 2_666
O15W O27W 1.61(3) .
O16W O20W 0.99(4) .
O17W Na3 2.25(3) 2_766
O18W Na2 2.48(3) 2_766
O18W Na3 2.68(3) 2_766
O23W Na3 2.44(3) 2_776
